data_4080237
loop_
_publ_author_name
'Buchner, Magnus R.'
'Bechlars, Bettina'
'Wahl, Bernhard'
'Ruhland, Klaus'

_publ_section_title
;
 Influence of Electronically and Sterically Tunable Cinnamate Ligands on
 the Spectroscopic Properties and Reactivity of
 Bis(triphenylphosphine)platinum(0) Olefin Complexes
;
_journal_issue 6
_journal_name_full Organometallics
_journal_page_first 1643
_journal_paper_doi 10.1021/om301021j
_journal_volume 32
_journal_year 2013
_chemical_compound_source 'see text'
_chemical_formula_moiety 'C51 H41 N O4 P2 Pt'
_chemical_formula_sum 'C51 H41 N O4 P2 Pt'
_chemical_formula_weight 988.87
_chemical_name_systematic ?
_space_group_IT_number 14
_symmetry_cell_setting monoclinic
_symmetry_Int_Tables_number 14
_symmetry_space_group_name_Hall '-P 2ybc'
_symmetry_space_group_name_H-M 'P 1 21/c 1'
_atom_sites_solution_hydrogens geom
_atom_sites_solution_primary direct
_atom_sites_solution_secondary difmap
_audit_creation_date 'Oct 30 17:24:06 2012'
_audit_creation_method 'PLATON <TABLE ACC> option'
_audit_update_record
;
;
_cell_angle_alpha 90
_cell_angle_beta 96.099(2)
_cell_angle_gamma 90
_cell_formula_units_Z 4
_cell_length_a 22.9412(9)
_cell_length_b 9.6754(3)
_cell_length_c 19.4574(7)
_cell_measurement_temperature 173
_cell_volume 4294.4(3)
_computing_publication_material 'PLATON (Spek, 2003)'
_computing_structure_refinement 'SHELXL-97 (Sheldrick, 1997)'
_diffrn_ambient_temperature 173
_diffrn_detector ' CCD plate '
_diffrn_detector_area_resol_mean 16
_diffrn_measured_fraction_theta_full 0.999
_diffrn_measured_fraction_theta_max 0.999
_diffrn_measurement_device ' \k-geometry diffractometer '
_diffrn_measurement_device_type ' Bruker APEX-II CCD '
_diffrn_measurement_method ' phi- and omega-rotation '
_diffrn_radiation_monochromator graphite
_diffrn_radiation_probe x-ray
_diffrn_radiation_source 'fine-focus sealed tube'
_diffrn_radiation_type MoK\a
_diffrn_radiation_wavelength 0.71073
_diffrn_reflns_av_R_equivalents 0.0611
_diffrn_reflns_av_sigmaI/netI 0.0261
_diffrn_reflns_limit_h_max 28
_diffrn_reflns_limit_h_min -28
_diffrn_reflns_limit_k_max 12
_diffrn_reflns_limit_k_min -11
_diffrn_reflns_limit_l_max 24
_diffrn_reflns_limit_l_min -24
_diffrn_reflns_number 108560
_diffrn_reflns_reduction_process
;
;
_diffrn_reflns_theta_full 26.35
_diffrn_reflns_theta_max 26.35
_diffrn_reflns_theta_min 0.89
_exptl_absorpt_coefficient_mu 3.389
_exptl_absorpt_correction_T_max 0.967
_exptl_absorpt_correction_T_min 0.344
_exptl_absorpt_correction_type multi-scan
_exptl_crystal_colour yellow
_exptl_crystal_density_diffrn 1.530
_exptl_crystal_density_method 'Not Measured'
_exptl_crystal_description block
_exptl_crystal_F_000 1976
_exptl_crystal_size_max 0.400
_exptl_crystal_size_mid 0.100
_exptl_crystal_size_min 0.010
_refine_diff_density_max 0.680
_refine_diff_density_min -0.533
_refine_diff_density_rms 0.072
_refine_ls_extinction_method none
_refine_ls_goodness_of_fit_ref 1.069
_refine_ls_hydrogen_treatment mixed
_refine_ls_matrix_type full
_refine_ls_number_parameters 696
_refine_ls_number_reflns 8745
_refine_ls_number_restraints 0
_refine_ls_restrained_S_all 1.069
_refine_ls_R_factor_all 0.0334
_refine_ls_R_factor_gt 0.0196
_refine_ls_shift/su_max 0.002
_refine_ls_shift/su_mean 0.000
_refine_ls_structure_factor_coef Fsqd
_refine_ls_weighting_details 'calc w=1/[\s^2^(Fo^2^)+(0.0086P)^2^+3.9198P] where P=(Fo^2^+2Fc^2^)/3'
_refine_ls_weighting_scheme calc
_refine_ls_wR_factor_gt 0.0385
_refine_ls_wR_factor_ref 0.0437
_reflns_number_gt 7064
_reflns_number_total 8745
_reflns_threshold_expression >2\s(i)
_cod_data_source_file om301021j_si_002.cif
_cod_data_source_block PhNO2Ph
_cod_depositor_comments
;
The following automatic conversions were performed:

'_symmetry_cell_setting' value 'Monoclinic' changed to 'monoclinic'
according to /home/saulius/struct/CIF-dictionaries/cif_core.dic
dictionary named 'cif_core.dic' version 2.4.2 from 2011-04-26.

Automatic conversion script
Id: cif_fix_values 1891 2012-01-12 08:04:46Z andrius 
;
_cod_original_sg_symbol_H-M 'P 21/c'
_cod_database_code 4080237

loop_
_symmetry_equiv_pos_site_id
_symmetry_equiv_pos_as_xyz
1 x,y,z
2 -x,1/2+y,1/2-z
3 -x,-y,-z
4 x,1/2-y,1/2+z

loop_
_atom_site_aniso_label
_atom_site_aniso_U_11
_atom_site_aniso_U_22
_atom_site_aniso_U_33
_atom_site_aniso_U_23
_atom_site_aniso_U_13
_atom_site_aniso_U_12
Pt1 0.0175(1) 0.0177(1) 0.0164(1) 0.0002(1) 0.0032(1) -0.0018(1)
P1 0.0179(3) 0.0211(3) 0.0204(3) 0.0001(3) 0.0019(3) -0.0017(3)
P2 0.0198(3) 0.0169(3) 0.0183(3) -0.0002(3) 0.0041(2) -0.0009(2)
O1 0.0242(11) 0.0696(17) 0.0562(15) 0.0014(12) 0.0097(10) 0.0000(11)
O2 0.0411(13) 0.0541(16) 0.0474(14) -0.0043(12) 0.0036(10) 0.0183(11)
O3 0.0227(10) 0.0265(10) 0.0371(11) -0.0023(9) -0.0047(8) -0.0013(8)
O4 0.0328(11) 0.0231(11) 0.0339(11) -0.0001(9) 0.0005(9) -0.0001(8)
N1 0.0279(14) 0.0548(18) 0.0288(13) -0.0009(12) -0.0013(10) 0.0103(13)
C1 0.0172(12) 0.0272(15) 0.0301(14) 0.0032(12) 0.0040(10) 0.0001(10)
C2 0.0271(14) 0.0337(17) 0.0321(15) 0.0009(14) -0.0042(12) -0.0002(13)
C3 0.0327(17) 0.051(2) 0.0360(18) 0.0094(16) -0.0083(14) 0.0026(15)
C4 0.0295(16) 0.046(2) 0.051(2) 0.0196(17) 0.0053(14) 0.0113(15)
C5 0.0368(17) 0.035(2) 0.052(2) 0.0022(16) 0.0149(15) 0.0126(14)
C6 0.0284(15) 0.0333(17) 0.0328(16) -0.0004(13) 0.0067(13) 0.0057(12)
C7 0.0237(13) 0.0213(13) 0.0200(12) 0.0021(11) -0.0014(10) 0.0009(10)
C8 0.0312(15) 0.0242(16) 0.0275(14) -0.0010(12) 0.0076(11) -0.0042(12)
C9 0.0405(17) 0.0338(18) 0.0275(15) 0.0023(13) 0.0137(13) 0.0006(13)
C10 0.0473(18) 0.0284(17) 0.0226(14) -0.0022(13) 0.0055(13) 0.0064(13)
C11 0.0437(18) 0.0265(17) 0.0303(16) -0.0054(13) -0.0010(13) -0.0065(14)
C12 0.0264(15) 0.0334(17) 0.0310(15) -0.0042(13) 0.0022(12) -0.0026(12)
C13 0.0252(14) 0.0317(16) 0.0220(13) -0.0046(12) 0.0037(11) -0.0111(12)
C14 0.0362(17) 0.0328(17) 0.0372(17) 0.0042(14) 0.0038(14) -0.0097(14)
C15 0.061(2) 0.041(2) 0.050(2) 0.0115(17) 0.0028(18) -0.0234(18)
C16 0.060(3) 0.071(3) 0.046(2) 0.007(2) 0.0101(18) -0.042(2)
C17 0.0319(18) 0.085(3) 0.045(2) -0.005(2) 0.0119(15) -0.0209(19)
C18 0.0275(15) 0.051(2) 0.0307(16) -0.0005(15) 0.0041(12) -0.0069(14)
C19 0.0304(14) 0.0173(14) 0.0198(12) 0.0012(10) 0.0052(11) -0.0059(10)
C20 0.0314(15) 0.0334(17) 0.0245(14) 0.0018(12) 0.0056(12) -0.0056(12)
C21 0.0370(17) 0.0423(19) 0.0283(15) 0.0072(14) -0.0057(13) -0.0072(14)
C22 0.063(2) 0.043(2) 0.0185(15) -0.0010(14) 0.0010(14) -0.0135(16)
C23 0.060(2) 0.0361(18) 0.0226(15) -0.0041(14) 0.0162(15) -0.0022(15)
C24 0.0372(17) 0.0257(15) 0.0251(14) -0.0010(12) 0.0091(12) -0.0004(12)
C25 0.0237(13) 0.0207(13) 0.0199(12) -0.0004(10) 0.0043(10) 0.0012(10)
C26 0.0272(15) 0.0235(15) 0.0322(15) 0.0020(12) 0.0069(12) 0.0015(11)
C27 0.0381(18) 0.0281(18) 0.052(2) 0.0034(15) 0.0073(15) 0.0115(14)
C28 0.0292(17) 0.045(2) 0.051(2) -0.0051(16) 0.0086(14) 0.0147(14)
C29 0.0239(15) 0.0444(19) 0.0457(19) -0.0042(15) 0.0093(13) -0.0032(13)
C30 0.0273(15) 0.0255(17) 0.0360(16) -0.0007(13) 0.0074(12) -0.0017(12)
C31 0.0181(12) 0.0172(14) 0.0248(13) -0.0009(10) 0.0072(10) -0.0009(10)
C32 0.0276(14) 0.0204(15) 0.0249(14) 0.0006(12) 0.0043(11) -0.0022(11)
C33 0.0313(15) 0.0285(16) 0.0283(15) -0.0060(13) 0.0055(12) -0.0046(12)
C34 0.0391(17) 0.0217(16) 0.0447(18) -0.0101(14) 0.0054(14) -0.0013(13)
C35 0.0481(19) 0.0179(16) 0.0467(19) 0.0038(14) -0.0032(15) 0.0057(13)
C36 0.0364(16) 0.0236(16) 0.0298(15) 0.0017(12) -0.0003(13) 0.0004(12)
C37 0.0264(14) 0.0200(15) 0.0191(12) -0.0020(11) 0.0048(10) -0.0003(10)
C38 0.0255(13) 0.0223(14) 0.0186(12) 0.0024(11) 0.0038(10) -0.0027(11)
C39 0.0247(13) 0.0304(15) 0.0139(11) -0.0017(11) 0.0026(10) -0.0030(11)
C40 0.0310(15) 0.0258(17) 0.0294(15) 0.0011(12) 0.0112(12) -0.0014(12)
C41 0.0262(14) 0.0395(19) 0.0298(15) 0.0003(13) 0.0095(12) -0.0088(13)
C42 0.0211(13) 0.0417(18) 0.0215(13) -0.0025(12) 0.0014(10) 0.0038(12)
C43 0.0325(15) 0.0289(17) 0.0273(14) 0.0036(12) 0.0016(11) 0.0041(12)
C44 0.0283(15) 0.0298(16) 0.0246(14) 0.0036(12) 0.0047(11) -0.0039(12)
C45 0.0275(14) 0.0281(16) 0.0137(12) 0.0018(11) 0.0047(10) -0.0028(11)
C46 0.0249(13) 0.0231(14) 0.0334(15) -0.0044(12) -0.0042(11) 0.0005(11)
C47 0.0399(19) 0.057(2) 0.0413(19) 0.0120(17) 0.0020(15) 0.0064(16)
C48 0.052(2) 0.069(3) 0.049(2) 0.011(2) -0.0121(18) 0.0176(19)
C49 0.0325(19) 0.051(2) 0.068(3) -0.0137(19) -0.0107(18) 0.0131(16)
C50 0.0341(18) 0.047(2) 0.065(2) -0.0069(18) 0.0128(17) 0.0054(15)
C51 0.0382(17) 0.0351(18) 0.0381(17) 0.0024(14) 0.0043(14) 0.0040(13)

loop_
_atom_site_label
_atom_site_type_symbol
_atom_site_thermal_displace_type
_atom_site_fract_x
_atom_site_fract_y
_atom_site_fract_z
_atom_site_occupancy
_atom_site_U_iso_or_equiv
Pt1 Pt Uani 0.24737(1) 0.61246(1) 0.24911(1) 1.000 0.0171(1)
P1 P Uani 0.31991(3) 0.71462(7) 0.32007(3) 1.000 0.0198(2)
P2 P Uani 0.18750(3) 0.49090(7) 0.31440(3) 1.000 0.0182(2)
O1 O Uani 0.52587(9) 0.5332(3) 0.07369(12) 1.000 0.0496(8)
O2 O Uani 0.49311(10) 0.3237(3) 0.07948(11) 1.000 0.0476(8)
O3 O Uani 0.11525(8) 0.55854(19) 0.09845(10) 1.000 0.0293(6)
O4 O Uani 0.14649(8) 0.77247(19) 0.13036(10) 1.000 0.0302(6)
N1 N Uani 0.48691(11) 0.4494(3) 0.08322(12) 1.000 0.0375(9)
C1 C Uani 0.36899(11) 0.5907(3) 0.36747(14) 1.000 0.0247(8)
C2 C Uani 0.39117(12) 0.6103(3) 0.43622(15) 1.000 0.0315(9)
C3 C Uani 0.42306(14) 0.5055(4) 0.47202(17) 1.000 0.0408(11)
C4 C Uani 0.43349(13) 0.3824(4) 0.43997(18) 1.000 0.0421(11)
C5 C Uani 0.41258(14) 0.3633(3) 0.37145(18) 1.000 0.0405(11)
C6 C Uani 0.38049(13) 0.4663(3) 0.33530(16) 1.000 0.0313(9)
C7 C Uani 0.29864(11) 0.8358(3) 0.38541(12) 1.000 0.0219(7)
C8 C Uani 0.24635(12) 0.8154(3) 0.41408(14) 1.000 0.0273(9)
C9 C Uani 0.22754(14) 0.9100(3) 0.46099(15) 1.000 0.0332(10)
C10 C Uani 0.26089(14) 1.0259(3) 0.47885(14) 1.000 0.0326(9)
C11 C Uani 0.31317(14) 1.0459(3) 0.45171(15) 1.000 0.0339(10)
C12 C Uani 0.33233(13) 0.9513(3) 0.40556(15) 1.000 0.0303(9)
C13 C Uani 0.36819(11) 0.8240(3) 0.27366(13) 1.000 0.0262(8)
C14 C Uani 0.34298(14) 0.9371(3) 0.23724(16) 1.000 0.0354(10)
C15 C Uani 0.37742(18) 1.0250(4) 0.20170(19) 1.000 0.0509(12)
C16 C Uani 0.43643(18) 0.9998(5) 0.20148(19) 1.000 0.0587(16)
C17 C Uani 0.46155(16) 0.8888(5) 0.23682(19) 1.000 0.0534(13)
C18 C Uani 0.42766(13) 0.8003(4) 0.27319(15) 1.000 0.0363(10)
C19 C Uani 0.20468(11) 0.4678(3) 0.40802(13) 1.000 0.0223(8)
C20 C Uani 0.25926(13) 0.4154(3) 0.43365(14) 1.000 0.0296(9)
C21 C Uani 0.27513(14) 0.4039(3) 0.50425(15) 1.000 0.0365(10)
C22 C Uani 0.23678(16) 0.4455(3) 0.55007(16) 1.000 0.0417(11)
C23 C Uani 0.18239(16) 0.4980(3) 0.52592(15) 1.000 0.0387(10)
C24 C Uani 0.16608(13) 0.5086(3) 0.45520(14) 1.000 0.0289(9)
C25 C Uani 0.11447(11) 0.5683(3) 0.30777(12) 1.000 0.0213(7)
C26 C Uani 0.10992(12) 0.7086(3) 0.29348(14) 1.000 0.0274(9)
C27 C Uani 0.05668(14) 0.7758(3) 0.29407(17) 1.000 0.0392(11)
C28 C Uani 0.00728(14) 0.7029(3) 0.30705(17) 1.000 0.0414(11)
C29 C Uani 0.01100(13) 0.5630(3) 0.32060(17) 1.000 0.0376(10)
C30 C Uani 0.06435(12) 0.4951(3) 0.32067(15) 1.000 0.0293(9)
C31 C Uani 0.17508(10) 0.3146(2) 0.28211(13) 1.000 0.0197(8)
C32 C Uani 0.15150(12) 0.2987(3) 0.21319(14) 1.000 0.0242(8)
C33 C Uani 0.14486(12) 0.1692(3) 0.18361(15) 1.000 0.0292(9)
C34 C Uani 0.16185(13) 0.0527(3) 0.22187(16) 1.000 0.0351(10)
C35 C Uani 0.18411(14) 0.0671(3) 0.28952(17) 1.000 0.0382(10)
C36 C Uani 0.19060(13) 0.1971(3) 0.32028(15) 1.000 0.0302(9)
C37 C Uani 0.21351(11) 0.5814(3) 0.14385(13) 1.000 0.0217(8)
C38 C Uani 0.26700(11) 0.6637(3) 0.14838(12) 1.000 0.0220(8)
C39 C Uani 0.32280(11) 0.6054(3) 0.13115(12) 1.000 0.0230(8)
C40 C Uani 0.36530(12) 0.6920(3) 0.10729(14) 1.000 0.0282(9)
C41 C Uani 0.41893(12) 0.6421(3) 0.09182(15) 1.000 0.0314(9)
C42 C Uani 0.43052(11) 0.5030(3) 0.09989(13) 1.000 0.0282(9)
C43 C Uani 0.38965(13) 0.4124(3) 0.12275(14) 1.000 0.0297(9)
C44 C Uani 0.33664(12) 0.4643(3) 0.13866(14) 1.000 0.0274(9)
C45 C Uani 0.15740(11) 0.6516(3) 0.12528(12) 1.000 0.0229(8)
C46 C Uani 0.05781(12) 0.6108(3) 0.08157(14) 1.000 0.0277(8)
C47 C Uani 0.04297(16) 0.6726(4) 0.01861(18) 1.000 0.0462(11)
C48 C Uani -0.01471(18) 0.7148(4) 0.0017(2) 1.000 0.0579(14)
C49 C Uani -0.05613(15) 0.6934(4) 0.0465(2) 1.000 0.0517(14)
C50 C Uani -0.04008(15) 0.6317(4) 0.1092(2) 1.000 0.0482(11)
C51 C Uani 0.01732(14) 0.5898(3) 0.12730(17) 1.000 0.0371(10)
H1 H Uiso 0.3831(13) 0.690(3) 0.4567(15) 1.000 0.033(9)
H2 H Uiso 0.4370(14) 0.522(3) 0.5165(16) 1.000 0.041(9)
H3 H Uiso 0.4528(14) 0.310(3) 0.4644(16) 1.000 0.043(9)
H4 H Uiso 0.4167(13) 0.286(3) 0.3506(15) 1.000 0.034(9)
H5 H Uiso 0.3668(12) 0.456(3) 0.2907(15) 1.000 0.029(8)
H6 H Uiso 0.2213(13) 0.738(3) 0.4017(14) 1.000 0.030(8)
H7 H Uiso 0.1928(13) 0.892(3) 0.4793(14) 1.000 0.029(8)
H8 H Uiso 0.2454(13) 1.089(3) 0.5083(15) 1.000 0.037(9)
H9 H Uiso 0.3354(13) 1.124(3) 0.4624(14) 1.000 0.030(8)
H10 H Uiso 0.3656(13) 0.964(3) 0.3876(14) 1.000 0.032(8)
H11 H Uiso 0.3026(13) 0.956(3) 0.2359(14) 1.000 0.030(8)
H12 H Uiso 0.3598(18) 1.101(4) 0.180(2) 1.000 0.076(14)
H13 H Uiso 0.4575(16) 1.062(4) 0.1771(18) 1.000 0.063(11)
H14 H Uiso 0.4993(17) 0.865(4) 0.2370(19) 1.000 0.066(12)
H15 H Uiso 0.4442(13) 0.724(3) 0.2946(14) 1.000 0.029(8)
H16 H Uiso 0.2841(12) 0.388(3) 0.4029(14) 1.000 0.021(7)
H17 H Uiso 0.3109(14) 0.372(3) 0.5201(15) 1.000 0.037(9)
H18 H Uiso 0.2449(14) 0.440(3) 0.5972(17) 1.000 0.044(9)
H19 H Uiso 0.1558(15) 0.533(3) 0.5549(16) 1.000 0.049(10)
H20 H Uiso 0.1281(13) 0.543(3) 0.4398(14) 1.000 0.032(8)
H21 H Uiso 0.1425(12) 0.758(3) 0.2845(13) 1.000 0.023(7)
H22 H Uiso 0.0525(16) 0.869(4) 0.2843(18) 1.000 0.061(12)
H23 H Uiso -0.0298(14) 0.753(3) 0.3059(15) 1.000 0.042(9)
H24 H Uiso -0.0207(14) 0.511(3) 0.3292(16) 1.000 0.043(9)
H25 H Uiso 0.0670(12) 0.407(3) 0.3289(14) 1.000 0.022(7)
H26 H Uiso 0.1402(12) 0.376(3) 0.1877(14) 1.000 0.025(7)
H27 H Uiso 0.1292(13) 0.159(3) 0.1378(16) 1.000 0.040(9)
H28 H Uiso 0.1571(14) -0.033(3) 0.2035(16) 1.000 0.045(9)
H29 H Uiso 0.1941(14) -0.008(3) 0.3158(16) 1.000 0.048(10)
H30 H Uiso 0.2057(12) 0.203(3) 0.3661(15) 1.000 0.030(8)
H31 H Uiso 0.2145(11) 0.493(3) 0.1295(13) 1.000 0.021(7)
H32 H Uiso 0.2619(11) 0.757(3) 0.1390(12) 1.000 0.015(7)
H33 H Uiso 0.3553(12) 0.786(3) 0.1005(14) 1.000 0.027(8)
H34 H Uiso 0.4457(13) 0.696(3) 0.0766(15) 1.000 0.037(9)
H35 H Uiso 0.3997(12) 0.318(3) 0.1282(14) 1.000 0.029(8)
H36 H Uiso 0.3105(12) 0.404(3) 0.1551(14) 1.000 0.023(7)
H37 H Uiso 0.0707(15) 0.687(3) -0.0080(17) 1.000 0.047(10)
H38 H Uiso -0.0224(18) 0.759(4) -0.039(2) 1.000 0.073(13)
H39 H Uiso -0.0950(15) 0.720(3) 0.0336(16) 1.000 0.050(10)
H40 H Uiso -0.0670(17) 0.617(4) 0.1369(19) 1.000 0.060(12)
H41 H Uiso 0.0294(14) 0.545(3) 0.1705(16) 1.000 0.044(9)

loop_
_atom_type_symbol
_atom_type_description
_atom_type_scat_dispersion_real
_atom_type_scat_dispersion_imag
_atom_type_scat_source
Pt Pt -1.7033 8.3905 'International Tables Vol C Tables 4.2.6.8 and 6.1.1.4'
P P 0.1023 0.0942 'International Tables Vol C Tables 4.2.6.8 and 6.1.1.4'
O O 0.0106 0.0060 'International Tables Vol C Tables 4.2.6.8 and 6.1.1.4'
N N 0.0061 0.0033 'International Tables Vol C Tables 4.2.6.8 and 6.1.1.4'
H H 0.0000 0.0000 'International Tables Vol C Tables 4.2.6.8 and 6.1.1.4'
C C 0.0033 0.0016 'International Tables Vol C Tables 4.2.6.8 and 6.1.1.4'

loop_
_geom_angle_atom_site_label_1
_geom_angle_atom_site_label_2
_geom_angle_atom_site_label_3
_geom_angle
_geom_angle_publ_flag
P1 Pt1 P2 109.25(2) yes
P1 Pt1 C37 144.40(7) yes
P1 Pt1 C38 104.28(7) yes
P2 Pt1 C37 106.34(7) yes
P2 Pt1 C38 146.36(7) yes
C37 Pt1 C38 40.12(10) yes
Pt1 P1 C1 113.18(9) yes
Pt1 P1 C7 117.89(9) yes
Pt1 P1 C13 113.13(8) yes
C1 P1 C7 105.36(12) yes
C1 P1 C13 104.77(12) yes
C7 P1 C13 101.03(12) yes
Pt1 P2 C19 122.29(9) yes
Pt1 P2 C25 110.46(9) yes
Pt1 P2 C31 111.63(8) yes
C19 P2 C25 102.62(11) yes
C19 P2 C31 103.67(12) yes
C25 P2 C31 104.46(12) yes
C45 O3 C46 116.8(2) yes
O1 N1 O2 123.5(3) yes
O1 N1 C42 118.2(3) yes
O2 N1 C42 118.4(3) yes
P1 C1 C2 122.6(2) yes
P1 C1 C6 118.4(2) yes
C2 C1 C6 118.8(3) no
C1 C2 C3 120.0(3) no
C2 C3 C4 120.7(3) no
C3 C4 C5 119.6(3) no
C4 C5 C6 120.4(3) no
C1 C6 C5 120.6(3) no
P1 C7 C8 119.5(2) yes
P1 C7 C12 121.9(2) yes
C8 C7 C12 118.6(3) no
C7 C8 C9 120.7(3) no
C8 C9 C10 119.8(3) no
C9 C10 C11 120.0(3) no
C10 C11 C12 120.4(3) no
C7 C12 C11 120.5(3) no
P1 C13 C14 117.5(2) yes
P1 C13 C18 123.6(2) yes
C14 C13 C18 118.8(3) no
C13 C14 C15 120.3(3) no
C14 C15 C16 120.2(4) no
C15 C16 C17 120.0(4) no
C16 C17 C18 120.5(3) no
C13 C18 C17 120.2(3) no
P2 C19 C20 119.3(2) yes
P2 C19 C24 122.2(2) yes
C20 C19 C24 118.4(2) no
C19 C20 C21 121.0(3) no
C20 C21 C22 119.9(3) no
C21 C22 C23 120.2(3) no
C22 C23 C24 120.1(3) no
C19 C24 C23 120.4(3) no
P2 C25 C26 117.7(2) yes
P2 C25 C30 123.1(2) yes
C26 C25 C30 119.1(2) no
C25 C26 C27 120.4(3) no
C26 C27 C28 120.2(3) no
C27 C28 C29 120.1(3) no
C28 C29 C30 120.1(3) no
C25 C30 C29 120.2(3) no
P2 C31 C32 117.49(18) yes
P2 C31 C36 124.1(2) yes
C32 C31 C36 118.4(2) no
C31 C32 C33 120.9(2) no
C32 C33 C34 120.2(3) no
C33 C34 C35 119.3(3) no
C34 C35 C36 121.1(3) no
C31 C36 C35 120.1(3) no
Pt1 C37 C38 69.31(14) yes
Pt1 C37 C45 113.07(17) yes
C38 C37 C45 118.2(2) no
Pt1 C38 C37 70.57(14) yes
Pt1 C38 C39 113.43(17) yes
C37 C38 C39 121.6(2) no
C38 C39 C40 120.0(3) no
C38 C39 C44 122.8(2) no
C40 C39 C44 117.2(2) no
C39 C40 C41 122.0(3) no
C40 C41 C42 118.8(3) no
N1 C42 C41 119.1(2) yes
N1 C42 C43 119.3(3) yes
C41 C42 C43 121.6(3) no
C42 C43 C44 118.8(3) no
C39 C44 C43 121.6(3) no
O3 C45 O4 121.4(2) yes
O3 C45 C37 110.6(2) yes
O4 C45 C37 128.0(2) yes
O3 C46 C47 119.9(3) yes
O3 C46 C51 118.4(2) yes
C47 C46 C51 121.6(3) no
C46 C47 C48 118.6(3) no
C47 C48 C49 120.8(4) no
C48 C49 C50 119.5(3) no
C49 C50 C51 120.7(3) no
C46 C51 C50 118.9(3) no
C1 C2 H1 118.2(19) no
C3 C2 H1 121.8(19) no
C2 C3 H2 117.6(19) no
C4 C3 H2 121.7(19) no
C3 C4 H3 121.0(19) no
C5 C4 H3 119.3(19) no
C4 C5 H4 122(2) no
C6 C5 H4 118(2) no
C1 C6 H5 117.8(19) no
C5 C6 H5 121.6(19) no
C7 C8 H6 122.0(18) no
C9 C8 H6 117.3(18) no
C8 C9 H7 118.0(18) no
C10 C9 H7 122.3(18) no
C9 C10 H8 116.7(18) no
C11 C10 H8 123.3(19) no
C10 C11 H9 120.8(18) no
C12 C11 H9 118.8(18) no
C7 C12 H10 118.6(19) no
C11 C12 H10 120.8(19) no
C13 C14 H11 121.3(17) no
C15 C14 H11 118.4(18) no
C14 C15 H12 118(3) no
C16 C15 H12 122(3) no
C15 C16 H13 117(2) no
C17 C16 H13 123(2) no
C16 C17 H14 124(2) no
C18 C17 H14 116(2) no
C13 C18 H15 119.6(19) no
C17 C18 H15 120.1(19) no
C19 C20 H16 118.2(18) no
C21 C20 H16 120.8(18) no
C20 C21 H17 120.0(19) no
C22 C21 H17 120.0(19) no
C21 C22 H18 124(2) no
C23 C22 H18 116(2) no
C22 C23 H19 123(2) no
C24 C23 H19 116(2) no
C19 C24 H20 121.0(17) no
C23 C24 H20 118.6(17) no
C25 C26 H21 120.1(18) no
C27 C26 H21 119.5(18) no
C26 C27 H22 122(2) no
C28 C27 H22 118(2) no
C27 C28 H23 118.2(18) no
C29 C28 H23 121.8(18) no
C28 C29 H24 123(2) no
C30 C29 H24 117(2) no
C25 C30 H25 119.2(18) no
C29 C30 H25 120.6(18) no
C31 C32 H26 119.0(18) no
C33 C32 H26 120.1(17) no
C32 C33 H27 120.7(18) no
C34 C33 H27 119.2(18) no
C33 C34 H28 121(2) no
C35 C34 H28 119(2) no
C34 C35 H29 120.6(19) no
C36 C35 H29 118.3(19) no
C31 C36 H30 121.1(18) no
C35 C36 H30 118.8(18) no
Pt1 C37 H31 114.4(17) no
C38 C37 H31 119.3(16) no
C45 C37 H31 114.5(16) no
Pt1 C38 H32 112.1(15) no
C37 C38 H32 115.6(16) no
C39 C38 H32 115.1(16) no
C39 C40 H33 117.1(17) no
C41 C40 H33 120.9(17) no
C40 C41 H34 122.3(19) no
C42 C41 H34 118.9(19) no
C42 C43 H35 118.7(17) no
C44 C43 H35 122.4(17) no
C39 C44 H36 120.3(18) no
C43 C44 H36 118.1(18) no
C46 C47 H37 118(2) no
C48 C47 H37 123(2) no
C47 C48 H38 116(3) no
C49 C48 H38 123(3) no
C48 C49 H39 120(2) no
C50 C49 H39 121(2) no
C49 C50 H40 119(3) no
C51 C50 H40 121(3) no
C46 C51 H41 118.9(19) no
C50 C51 H41 122.2(19) no

loop_
_geom_bond_atom_site_label_1
_geom_bond_atom_site_label_2
_geom_bond_distance
_geom_bond_publ_flag
Pt1 P1 2.2725(7) yes
Pt1 P2 2.2922(7) yes
Pt1 C37 2.133(3) yes
Pt1 C38 2.116(2) yes
P1 C1 1.826(3) yes
P1 C7 1.833(3) yes
P1 C13 1.837(3) yes
P2 C19 1.836(3) yes
P2 C25 1.827(3) yes
P2 C31 1.830(2) yes
O1 N1 1.235(4) yes
O2 N1 1.228(4) yes
O3 C45 1.382(3) yes
O3 C46 1.417(3) yes
O4 C45 1.202(3) yes
N1 C42 1.462(4) yes
C1 C2 1.393(4) no
C1 C6 1.395(4) no
C2 C3 1.393(5) no
C3 C4 1.377(5) no
C4 C5 1.381(5) no
C5 C6 1.386(4) no
C7 C8 1.390(4) no
C7 C12 1.391(4) no
C8 C9 1.393(4) no
C9 C10 1.381(4) no
C10 C11 1.375(4) no
C11 C12 1.386(4) no
C13 C14 1.395(4) no
C13 C18 1.384(4) no
C14 C15 1.394(5) no
C15 C16 1.376(6) no
C16 C17 1.369(6) no
C17 C18 1.398(5) no
C19 C20 1.393(4) no
C19 C24 1.398(4) no
C20 C21 1.388(4) no
C21 C22 1.378(5) no
C22 C23 1.383(5) no
C23 C24 1.391(4) no
C25 C26 1.387(4) no
C25 C30 1.396(4) no
C26 C27 1.385(4) no
C27 C28 1.381(4) no
C28 C29 1.380(4) no
C29 C30 1.389(4) no
C31 C32 1.400(4) no
C31 C36 1.384(4) no
C32 C33 1.381(4) no
C33 C34 1.384(4) no
C34 C35 1.368(5) no
C35 C36 1.394(4) no
C37 C38 1.458(4) no
C37 C45 1.466(4) no
C38 C39 1.470(4) no
C39 C40 1.402(4) no
C39 C44 1.406(4) no
C40 C41 1.384(4) no
C41 C42 1.378(4) no
C42 C43 1.391(4) no
C43 C44 1.381(4) no
C46 C47 1.373(5) no
C46 C51 1.368(4) no
C47 C48 1.391(6) no
C48 C49 1.372(5) no
C49 C50 1.373(5) no
C50 C51 1.387(5) no
C2 H1 0.90(3) no
C3 H2 0.90(3) no
C4 H3 0.93(3) no
C5 H4 0.86(3) no
C6 H5 0.90(3) no
C8 H6 0.96(3) no
C9 H7 0.92(3) no
C10 H8 0.93(3) no
C11 H9 0.92(3) no
C12 H10 0.88(3) no
C14 H11 0.94(3) no
C15 H12 0.92(4) no
C16 H13 0.93(4) no
C17 H14 0.90(4) no
C18 H15 0.91(3) no
C20 H16 0.91(3) no
C21 H17 0.90(3) no
C22 H18 0.92(3) no
C23 H19 0.94(3) no
C24 H20 0.95(3) no
C26 H21 0.92(3) no
C27 H22 0.92(4) no
C28 H23 0.98(3) no
C29 H24 0.91(3) no
C30 H25 0.87(3) no
C32 H26 0.92(3) no
C33 H27 0.93(3) no
C34 H28 0.91(3) no
C35 H29 0.90(3) no
C36 H30 0.92(3) no
C37 H31 0.90(3) no
C38 H32 0.93(3) no
C40 H33 0.94(3) no
C41 H34 0.88(3) no
C43 H35 0.95(3) no
C44 H36 0.92(3) no
C47 H37 0.87(3) no
C48 H38 0.90(4) no
C49 H39 0.94(3) no
C50 H40 0.87(4) no
C51 H41 0.96(3) no

loop_
_geom_contact_atom_site_label_1
_geom_contact_atom_site_label_2
_geom_contact_distance
_geom_contact_site_symmetry_2
_geom_contact_publ_flag
Pt1 H5 3.16(3) . no
Pt1 H6 3.32(3) . no
Pt1 H11 3.58(3) . no
Pt1 H21 2.93(3) . no
Pt1 H26 3.48(3) . no
Pt1 H36 3.17(3) . no
P1 P2 3.7221(10) . no
P1 C38 3.466(2) . no
P2 P1 3.7221(10) . no
P2 C37 3.543(3) . no
P2 H6 2.99(3) . no
O1 C12 3.331(4) 2_645 no
O1 N1 3.041(3) 3_665 no
O1 O1 3.053(3) 3_665 no
O2 C2 3.402(4) 2_645 no
O2 C18 3.235(4) 2_645 no
O3 C32 3.406(3) . no
O4 C34 3.242(4) 1_565 no
O4 C47 3.194(4) . no
O4 C23 3.177(4) 4_564 no
O1 H10 2.61(3) 2_645 no
O1 H3 2.84(3) 2_655 no
O1 H34 2.43(3) . no
O2 H15 2.87(3) 2_645 no
O2 H35 2.43(3) . no
O2 H3 2.67(3) 4_554 no
O3 H26 2.50(3) . no
O4 H28 2.36(3) 1_565 no
O4 H32 2.64(3) . no
O4 H19 2.41(3) 4_564 no
N1 O1 3.041(3) 3_665 no
C1 C20 3.400(4) . no
C2 C20 3.562(4) . no
C2 O2 3.402(4) 2_655 no
C2 C12 3.591(4) . no
C3 C3 3.584(5) 3_666 no
C6 C20 3.574(4) . no
C8 C19 3.495(4) . no
C10 C39 3.394(4) 4_565 no
C10 C44 3.399(4) 4_565 no
C12 O1 3.331(4) 2_655 no
C12 C2 3.591(4) . no
C12 C14 3.313(4) . no
C13 C40 3.474(4) . no
C13 C39 3.554(4) . no
C14 C12 3.313(4) . no
C14 C40 3.543(4) . no
C14 C38 3.519(4) . no
C18 O2 3.235(4) 2_655 no
C18 C40 3.547(4) . no
C19 C8 3.495(4) . no
C20 C6 3.574(4) . no
C20 C1 3.400(4) . no
C20 C2 3.562(4) . no
C20 C36 3.327(4) . no
C23 O4 3.177(4) 4_565 no
C24 C30 3.319(4) . no
C26 C45 3.600(4) . no
C28 C33 3.529(4) 2_555 no
C30 C24 3.319(4) . no
C30 C32 3.588(4) . no
C32 C30 3.588(4) . no
C32 O3 3.406(3) . no
C32 C37 3.425(4) . no
C33 C28 3.529(4) 2_545 no
C34 O4 3.242(4) 1_545 no
C36 C20 3.327(4) . no
C37 P2 3.543(3) . no
C37 C32 3.425(4) . no
C37 C39 2.556(4) . no
C38 P1 3.466(2) . no
C38 C14 3.519(4) . no
C38 C13 3.540(4) . no
C38 C45 2.510(4) . no
C39 C10 3.394(4) 4_564 no
C39 C13 3.554(4) . no
C40 C14 3.543(4) . no
C40 C13 3.474(4) . no
C40 C18 3.547(4) . no
C44 C10 3.399(4) 4_564 no
C45 C26 3.600(4) . no
C47 O4 3.194(4) . no
C1 H15 2.68(3) . no
C1 H16 2.90(3) . no
C5 H16 3.08(3) . no
C5 H14 3.07(4) 2_645 no
C6 H16 2.80(3) . no
C6 H15 3.04(3) . no
C7 H1 2.66(3) . no
C7 H29 3.03(3) 1_565 no
C8 H29 2.74(3) 1_565 no
C9 H29 2.96(3) 1_565 no
C10 H30 2.96(3) 1_565 no
C12 H1 2.91(3) . no
C13 H10 2.60(3) . no
C14 H32 3.07(3) . no
C14 H33 3.08(3) . no
C14 H10 2.93(3) . no
C15 H33 3.05(3) . no
C19 H6 2.65(3) . no
C19 H30 2.69(3) . no
C20 H30 2.67(3) . no
C23 H27 3.02(3) 4_555 no
C24 H6 2.81(3) . no
C25 H26 3.09(3) . no
C25 H20 2.57(3) . no
C29 H22 3.03(4) 2_545 no
C29 H41 3.00(3) . no
C30 H41 2.99(3) . no
C30 H20 2.65(3) . no
C31 H25 2.87(3) . no
C32 H23 2.81(3) 2_545 no
C32 H31 2.96(3) . no
C33 H23 2.79(3) 2_545 no
C37 H36 2.80(3) . no
C37 H32 2.04(3) . no
C37 H26 2.80(3) . no
C38 H31 2.05(3) . no
C44 H31 2.80(3) . no
C44 H5 2.97(3) . no
C45 H26 2.97(3) . no
C45 H7 3.07(3) 4_564 no
C50 H25 3.01(3) 2_555 no
H1 C7 2.66(3) . no
H1 C12 2.91(3) . no
H3 O1 2.84(3) 2_645 no
H3 O2 2.67(3) 4_555 no
H5 Pt1 3.16(3) . no
H5 C44 2.97(3) . no
H6 Pt1 3.32(3) . no
H6 P2 2.99(3) . no
H6 C19 2.65(3) . no
H6 C24 2.81(3) . no
H7 C45 3.07(3) 4_565 no
H10 C13 2.60(3) . no
H10 C14 2.93(3) . no
H10 O1 2.61(3) 2_655 no
H11 Pt1 3.58(3) . no
H12 H35 2.54(5) 1_565 no
H14 C5 3.07(4) 2_655 no
H15 C1 2.68(3) . no
H15 C6 3.04(3) . no
H15 O2 2.87(3) 2_655 no
H16 C1 2.90(3) . no
H16 C5 3.08(3) . no
H16 C6 2.80(3) . no
H16 H30 2.58(4) . no
H19 O4 2.41(3) 4_565 no
H19 H27 2.58(4) 4_555 no
H20 C25 2.57(3) . no
H20 C30 2.65(3) . no
H21 Pt1 2.93(3) . no
H21 H29 2.60(4) 1_565 no
H22 C29 3.03(4) 2_555 no
H23 C32 2.81(3) 2_555 no
H23 C33 2.79(3) 2_555 no
H25 C31 2.87(3) . no
H25 C50 3.01(3) 2_545 no
H26 Pt1 3.48(3) . no
H26 O3 2.50(3) . no
H26 C25 3.09(3) . no
H26 C37 2.80(3) . no
H26 C45 2.97(3) . no
H26 H31 2.43(4) . no
H27 C23 3.02(3) 4_554 no
H27 H19 2.58(4) 4_554 no
H28 O4 2.36(3) 1_545 no
H29 C7 3.03(3) 1_545 no
H29 C8 2.74(3) 1_545 no
H29 C9 2.96(3) 1_545 no
H29 H21 2.60(4) 1_545 no
H30 C10 2.96(3) 1_545 no
H30 C19 2.69(3) . no
H30 C20 2.67(3) . no
H30 H16 2.58(4) . no
H31 C32 2.96(3) . no
H31 C44 2.80(3) . no
H31 H26 2.43(4) . no
H31 H36 2.37(4) . no
H32 O4 2.64(3) . no
H32 C14 3.07(3) . no
H32 H33 2.36(4) . no
H33 C14 3.08(3) . no
H33 C15 3.05(3) . no
H33 H32 2.36(4) . no
H34 O1 2.43(3) . no
H35 O2 2.43(3) . no
H35 H12 2.54(5) 1_545 no
H36 Pt1 3.17(3) . no
H36 C37 2.80(3) . no
H36 H31 2.37(4) . no
H41 C29 3.00(3) . no
H41 C30 2.99(3) . no

loop_
_geom_hbond_atom_site_label_D
_geom_hbond_atom_site_label_H
_geom_hbond_atom_site_label_A
_geom_hbond_distance_DH
_geom_hbond_distance_HA
_geom_hbond_distance_DA
_geom_hbond_angle_DHA
_geom_hbond_site_symmetry_A
_geom_hbond_publ_flag
C23 H19 O4 0.94(3) 2.41(3) 3.177(4) 139(3) 4_565 yes
C32 H26 O3 0.92(3) 2.50(3) 3.406(3) 169(2) . yes
C34 H28 O4 0.91(3) 2.36(3) 3.242(4) 166(3) 1_545 yes
C41 H34 O1 0.88(3) 2.43(3) 2.727(4) 100(2) . yes

loop_
_geom_torsion_atom_site_label_1
_geom_torsion_atom_site_label_2
_geom_torsion_atom_site_label_3
_geom_torsion_atom_site_label_4
_geom_torsion
_geom_torsion_publ_flag
P2 Pt1 P1 C1 64.55(10) no
C37 Pt1 P1 C1 -113.62(16) no
C38 Pt1 P1 C1 -112.72(12) no
P2 Pt1 P1 C7 -59.00(10) no
C37 Pt1 P1 C7 122.83(16) no
C38 Pt1 P1 C7 123.73(13) no
P2 Pt1 P1 C13 -176.48(10) no
C37 Pt1 P1 C13 5.36(17) no
C38 Pt1 P1 C13 6.26(13) no
P1 Pt1 P2 C19 -7.03(11) no
C37 Pt1 P2 C19 171.86(13) no
C38 Pt1 P2 C19 168.19(17) no
P1 Pt1 P2 C25 113.75(9) no
C37 Pt1 P2 C25 -67.37(12) no
C38 Pt1 P2 C25 -71.04(17) no
P1 Pt1 P2 C31 -130.49(9) no
C37 Pt1 P2 C31 48.40(12) no
C38 Pt1 P2 C31 44.72(17) no
P2 Pt1 C37 C38 -176.84(14) no
P1 Pt1 C37 C45 -111.54(18) no
P1 Pt1 C38 C37 -179.19(14) no
P2 Pt1 C38 C37 5.5(2) no
P1 Pt1 C38 C39 63.9(2) no
P2 Pt1 C38 C39 -111.48(18) no
C37 Pt1 C38 C39 -117.0(3) no
P1 Pt1 C37 C38 1.4(2) no
P2 Pt1 C37 C45 70.3(2) no
C38 Pt1 C37 C45 -112.9(3) no
Pt1 P1 C13 C14 61.7(2) no
Pt1 P1 C1 C2 -140.8(2) no
C13 P1 C7 C12 -22.3(3) no
C13 P1 C1 C2 95.5(2) no
C7 P1 C1 C6 163.7(2) no
C1 P1 C13 C18 5.3(3) no
C1 P1 C7 C8 -95.9(2) no
C7 P1 C1 C2 -10.6(3) no
Pt1 P1 C7 C8 31.5(2) no
C7 P1 C13 C18 114.6(3) no
C13 P1 C7 C8 155.3(2) no
Pt1 P1 C1 C6 33.5(2) no
Pt1 P1 C13 C18 -118.5(2) no
C1 P1 C13 C14 -174.6(2) no
C7 P1 C13 C14 -65.3(2) no
Pt1 P1 C7 C12 -146.1(2) no
C1 P1 C7 C12 86.6(2) no
C13 P1 C1 C6 -90.2(2) no
C19 P2 C31 C36 -14.1(3) no
Pt1 P2 C31 C36 119.3(2) no
C25 P2 C31 C36 -121.3(2) no
Pt1 P2 C25 C30 157.1(2) no
Pt1 P2 C31 C32 -56.8(2) no
C25 P2 C31 C32 62.6(2) no
C19 P2 C25 C26 104.8(2) no
C31 P2 C25 C26 -147.3(2) no
C31 P2 C19 C20 74.2(2) no
C25 P2 C19 C20 -177.3(2) no
C19 P2 C31 C32 169.7(2) no
Pt1 P2 C19 C24 123.3(2) no
C25 P2 C19 C24 -1.1(3) no
C31 P2 C19 C24 -109.6(2) no
Pt1 P2 C25 C26 -27.1(2) no
Pt1 P2 C19 C20 -52.9(3) no
C19 P2 C25 C30 -71.1(2) no
C31 P2 C25 C30 36.9(2) no
C45 O3 C46 C51 -99.7(3) no
C46 O3 C45 C37 176.8(2) no
C46 O3 C45 O4 -4.1(3) no
C45 O3 C46 C47 84.5(3) no
O2 N1 C42 C41 -168.1(3) no
O2 N1 C42 C43 11.2(4) no
O1 N1 C42 C41 12.0(4) no
O1 N1 C42 C43 -168.7(2) no
C2 C1 C6 C5 1.0(4) no
P1 C1 C6 C5 -173.5(2) no
P1 C1 C2 C3 172.9(2) no
C6 C1 C2 C3 -1.4(4) no
C1 C2 C3 C4 0.6(5) no
C2 C3 C4 C5 0.6(5) no
C3 C4 C5 C6 -1.0(5) no
C4 C5 C6 C1 0.2(5) no
C12 C7 C8 C9 1.2(4) no
C8 C7 C12 C11 -1.9(4) no
P1 C7 C12 C11 175.7(2) no
P1 C7 C8 C9 -176.5(2) no
C7 C8 C9 C10 0.5(4) no
C8 C9 C10 C11 -1.6(4) no
C9 C10 C11 C12 1.0(4) no
C10 C11 C12 C7 0.8(4) no
P1 C13 C14 C15 179.2(3) no
P1 C13 C18 C17 -179.7(3) no
C14 C13 C18 C17 0.1(5) no
C18 C13 C14 C15 -0.6(4) no
C13 C14 C15 C16 0.9(5) no
C14 C15 C16 C17 -0.6(6) no
C15 C16 C17 C18 0.1(6) no
C16 C17 C18 C13 0.2(6) no
P2 C19 C20 C21 176.3(2) no
P2 C19 C24 C23 -175.6(2) no
C24 C19 C20 C21 -0.1(4) no
C20 C19 C24 C23 0.6(4) no
C19 C20 C21 C22 -0.4(4) no
C20 C21 C22 C23 0.4(5) no
C21 C22 C23 C24 0.2(5) no
C22 C23 C24 C19 -0.7(4) no
C30 C25 C26 C27 1.9(4) no
P2 C25 C30 C29 174.4(2) no
P2 C25 C26 C27 -174.1(2) no
C26 C25 C30 C29 -1.4(4) no
C25 C26 C27 C28 -1.8(5) no
C26 C27 C28 C29 1.0(5) no
C27 C28 C29 C30 -0.5(5) no
C28 C29 C30 C25 0.7(5) no
C32 C31 C36 C35 1.7(4) no
P2 C31 C36 C35 -174.4(2) no
C36 C31 C32 C33 -1.2(4) no
P2 C31 C32 C33 175.2(2) no
C31 C32 C33 C34 -0.4(4) no
C32 C33 C34 C35 1.3(4) no
C33 C34 C35 C36 -0.8(5) no
C34 C35 C36 C31 -0.8(5) no
Pt1 C37 C45 O4 56.6(3) no
Pt1 C37 C45 O3 -124.29(18) no
C38 C37 C45 O4 -21.5(4) no
C38 C37 C45 O3 157.7(2) no
Pt1 C37 C38 C39 106.1(2) no
C45 C37 C38 Pt1 105.8(2) no
C45 C37 C38 C39 -148.1(2) no
C37 C38 C39 C40 152.7(2) no
C37 C38 C39 C44 -28.5(4) no
Pt1 C38 C39 C44 52.4(3) no
Pt1 C38 C39 C40 -126.5(2) no
C38 C39 C44 C43 -179.3(2) no
C40 C39 C44 C43 -0.5(4) no
C38 C39 C40 C41 178.6(2) no
C44 C39 C40 C41 -0.2(4) no
C39 C40 C41 C42 0.3(4) no
C40 C41 C42 C43 0.3(4) no
C40 C41 C42 N1 179.6(2) no
C41 C42 C43 C44 -1.0(4) no
N1 C42 C43 C44 179.7(2) no
C42 C43 C44 C39 1.1(4) no
C51 C46 C47 C48 0.2(5) no
O3 C46 C51 C50 -175.5(3) no
O3 C46 C47 C48 175.9(3) no
C47 C46 C51 C50 0.3(5) no
C46 C47 C48 C49 -0.9(6) no
C47 C48 C49 C50 1.1(6) no
C48 C49 C50 C51 -0.6(6) no
C49 C50 C51 C46 -0.1(5) no
